data_4027128
loop_
_publ_author_name
'Jianhong Chen'
'Weimin Liu'
'Jingjin Ma'
'Haitao Xu'
'Jiasheng Wu'
'Xianglin Tang'
'Zhiyuan Fan'
'Pengfei Wang'

_publ_section_title
;
 Synthesis and Properties of Fluorescence Dyes: Tetracyclic
 Pyrazolo[3,4-b]Pyridine-Based Coumarin Chromophores with Intramolecular
 Charge Transfer Character
;
_journal_name_full 'Journal of Organic Chemistry'
_journal_page_first 3475
_journal_page_last 3482
_journal_paper_doi 10.1021/jo3002722
_journal_volume 77
_journal_year 2012
_chemical_formula_moiety 'C24 H22 N4 O2'
_chemical_formula_sum 'C24 H22 N4 O2'
_chemical_formula_weight 398.46
_chemical_name_systematic
; 
 ? 
;
_space_group_IT_number 14
_symmetry_cell_setting monoclinic
_symmetry_space_group_name_Hall '-P 2ybc'
_symmetry_space_group_name_H-M 'P 1 21/c 1'
_atom_sites_solution_hydrogens geom
_atom_sites_solution_primary direct
_atom_sites_solution_secondary difmap
_audit_creation_method SHELXL-97
_cell_angle_alpha 90.00
_cell_angle_beta 101.92(3)
_cell_angle_gamma 90.00
_cell_formula_units_Z 4
_cell_length_a 6.4584(13)
_cell_length_b 20.649(4)
_cell_length_c 15.101(3)
_cell_measurement_reflns_used 5872
_cell_measurement_temperature 173(2)
_cell_measurement_theta_max 27.4844
_cell_measurement_theta_min 0.9861
_cell_volume 1970.4(7)
_computing_cell_refinement 'CrystalClear (Rigaku Inc., 2008)'
_computing_data_collection 'CrystalClear (Rigaku Inc., 2008)'
_computing_data_reduction 'CrystalClear (Rigaku Inc., 2008)'
_computing_molecular_graphics
;
 Mercury: visualization and analysis of crystal structures, C. F. Macrae,
 P. R. Edgington, P. McCabe, E. Pidcock, G. P. Shields, R. Taylor,
 M. Towler and J. van de Streek, J. Appl. Cryst., 39, 453-457, 2006.
;
_computing_publication_material 'SHELX-97 (Sheldrick, 1997)'
_computing_structure_refinement 'SHELXL-97 (Sheldrick, 1997)'
_computing_structure_solution 'SHELXS-97 (Sheldrick, 1990)'
_diffrn_ambient_temperature 173(2)
_diffrn_detector_area_resol_mean 28.5714
_diffrn_measured_fraction_theta_full 0.997
_diffrn_measured_fraction_theta_max 0.997
_diffrn_measurement_device_type 'MM007HF + CCD (Saturn724+)'
_diffrn_measurement_method '\w scans at fixed \c = 45\%'
_diffrn_radiation_monochromator Confocal
_diffrn_radiation_source 'Rotating Anode'
_diffrn_radiation_type MoK\a
_diffrn_radiation_wavelength 0.71073
_diffrn_reflns_av_R_equivalents 0.0635
_diffrn_reflns_av_sigmaI/netI 0.0534
_diffrn_reflns_limit_h_max 8
_diffrn_reflns_limit_h_min -8
_diffrn_reflns_limit_k_max 21
_diffrn_reflns_limit_k_min -26
_diffrn_reflns_limit_l_max 19
_diffrn_reflns_limit_l_min -19
_diffrn_reflns_number 17579
_diffrn_reflns_theta_full 27.45
_diffrn_reflns_theta_max 27.45
_diffrn_reflns_theta_min 1.69
_exptl_absorpt_coefficient_mu 0.088
_exptl_absorpt_correction_T_max 1.0000
_exptl_absorpt_correction_T_min 0.7635
_exptl_absorpt_correction_type multi-scan
_exptl_absorpt_process_details 'CrystalClear (Rigaku Inc., 2008)'
_exptl_crystal_colour Colorless
_exptl_crystal_density_diffrn 1.343
_exptl_crystal_description block
_exptl_crystal_F_000 840
_exptl_crystal_size_max 0.18
_exptl_crystal_size_mid 0.16
_exptl_crystal_size_min 0.13
_refine_diff_density_max 0.240
_refine_diff_density_min -0.179
_refine_diff_density_rms 0.048
_refine_ls_extinction_method none
_refine_ls_goodness_of_fit_ref 1.225
_refine_ls_hydrogen_treatment constr
_refine_ls_matrix_type full
_refine_ls_number_parameters 274
_refine_ls_number_reflns 4491
_refine_ls_number_restraints 0
_refine_ls_restrained_S_all 1.225
_refine_ls_R_factor_all 0.1003
_refine_ls_R_factor_gt 0.0785
_refine_ls_shift/su_max 0.001
_refine_ls_shift/su_mean 0.000
_refine_ls_structure_factor_coef Fsqd
_refine_ls_weighting_details 'calc w=1/[\s^2^(Fo^2^)+(0.0308P)^2^+1.0694P] where P=(Fo^2^+2Fc^2^)/3'
_refine_ls_weighting_scheme calc
_refine_ls_wR_factor_gt 0.1348
_refine_ls_wR_factor_ref 0.1435
_reflns_number_gt 3690
_reflns_number_total 4491
_reflns_threshold_expression >2sigma(I)
_cod_data_source_file jo3002722_si_004.cif
_cod_data_source_block a
_cod_database_code 4027128

loop_
_symmetry_equiv_pos_as_xyz
'x, y, z'
'-x, y+1/2, -z+1/2'
'-x, -y, -z'
'x, -y-1/2, z-1/2'

loop_
_atom_site_label
_atom_site_type_symbol
_atom_site_fract_x
_atom_site_fract_y
_atom_site_fract_z
_atom_site_U_iso_or_equiv
_atom_site_adp_type
_atom_site_occupancy
_atom_site_symmetry_multiplicity
_atom_site_calc_flag
_atom_site_refinement_flags
O1 O 0.4319(2) 0.53485(8) 0.83565(11) 0.0323(4) Uani 1 1 d .
O2 O 0.6924(2) 0.50173(8) 0.94446(11) 0.0342(4) Uani 1 1 d .
N1 N 1.0805(3) 0.76202(9) 0.84480(13) 0.0297(4) Uani 1 1 d .
N2 N 1.2701(3) 0.75286(10) 0.90689(13) 0.0336(5) Uani 1 1 d .
N3 N 0.7509(3) 0.70480(9) 0.79626(13) 0.0290(4) Uani 1 1 d .
N4 N -0.1805(3) 0.59905(10) 0.61965(13) 0.0341(5) Uani 1 1 d .
C1 C 1.0601(3) 0.81560(11) 0.78480(15) 0.0281(5) Uani 1 1 d .
C2 C 0.8617(4) 0.83810(12) 0.74176(16) 0.0343(6) Uani 1 1 d .
H2 H 0.7370 0.8176 0.7519 0.041 Uiso 1 1 calc R
C3 C 0.8477(4) 0.89074(12) 0.68389(16) 0.0349(6) Uani 1 1 d .
H3 H 0.7125 0.9063 0.6544 0.042 Uiso 1 1 calc R
C4 C 1.0280(4) 0.92087(12) 0.66867(16) 0.0351(6) Uani 1 1 d .
H4 H 1.0172 0.9569 0.6289 0.042 Uiso 1 1 calc R
C5 C 1.2246(4) 0.89814(12) 0.71180(17) 0.0375(6) Uani 1 1 d .
H5 H 1.3489 0.9189 0.7015 0.045 Uiso 1 1 calc R
C6 C 1.2423(4) 0.84563(12) 0.76971(16) 0.0347(6) Uani 1 1 d .
H6 H 1.3779 0.8302 0.7989 0.042 Uiso 1 1 calc R
C7 C 1.4271(4) 0.67308(13) 1.02101(16) 0.0377(6) Uani 1 1 d .
H7C H 1.3950 0.6829 1.0802 0.056 Uiso 1 1 calc R
H7B H 1.5602 0.6942 1.0160 0.056 Uiso 1 1 calc R
H7A H 1.4408 0.6261 1.0147 0.056 Uiso 1 1 calc R
C8 C 1.2528(4) 0.69754(12) 0.94822(15) 0.0317(5) Uani 1 1 d .
C9 C 1.0512(3) 0.66836(11) 0.91406(15) 0.0290(5) Uani 1 1 d .
C10 C 0.9447(3) 0.71158(11) 0.84742(15) 0.0269(5) Uani 1 1 d .
C11 C 0.9485(3) 0.61155(11) 0.92835(15) 0.0295(5) Uani 1 1 d .
H11 H 1.0133 0.5803 0.9715 0.035 Uiso 1 1 calc R
C12 C 0.7452(3) 0.60249(11) 0.87628(15) 0.0267(5) Uani 1 1 d .
C13 C 0.6287(3) 0.54381(11) 0.88992(15) 0.0288(5) Uani 1 1 d .
C14 C 0.3377(3) 0.58092(11) 0.77287(15) 0.0276(5) Uani 1 1 d .
C15 C 0.4414(3) 0.63821(11) 0.76070(15) 0.0268(5) Uani 1 1 d .
C16 C 0.6524(3) 0.64982(11) 0.81181(15) 0.0265(5) Uani 1 1 d .
C17 C 0.3290(3) 0.68155(11) 0.69713(15) 0.0303(5) Uani 1 1 d .
H17 H 0.3951 0.7210 0.6861 0.036 Uiso 1 1 calc R
C18 C 0.1281(4) 0.66934(12) 0.65039(16) 0.0335(5) Uani 1 1 d .
H18 H 0.0573 0.7005 0.6086 0.040 Uiso 1 1 calc R
C19 C 0.0237(3) 0.61052(11) 0.66357(15) 0.0298(5) Uani 1 1 d .
C20 C 0.1373(3) 0.56621(11) 0.72558(15) 0.0300(5) Uani 1 1 d .
H20 H 0.0754 0.5257 0.7350 0.036 Uiso 1 1 calc R
C21 C -0.2980(4) 0.64683(13) 0.55738(17) 0.0385(6) Uani 1 1 d .
H21B H -0.2691 0.6904 0.5843 0.046 Uiso 1 1 calc R
H21A H -0.4513 0.6383 0.5507 0.046 Uiso 1 1 calc R
C22 C -0.2445(4) 0.64695(14) 0.46400(18) 0.0477(7) Uani 1 1 d .
H22C H -0.3211 0.6822 0.4278 0.072 Uiso 1 1 calc R
H22A H -0.2860 0.6054 0.4341 0.072 Uiso 1 1 calc R
H22B H -0.0919 0.6533 0.4699 0.072 Uiso 1 1 calc R
C23 C -0.2826(4) 0.53704(12) 0.62853(17) 0.0374(6) Uani 1 1 d .
H23A H -0.4378 0.5429 0.6106 0.045 Uiso 1 1 calc R
H23B H -0.2496 0.5240 0.6930 0.045 Uiso 1 1 calc R
C24 C -0.2173(4) 0.48283(13) 0.57258(19) 0.0481(7) Uani 1 1 d .
H24A H -0.2498 0.4950 0.5085 0.072 Uiso 1 1 calc R
H24B H -0.2948 0.4433 0.5811 0.072 Uiso 1 1 calc R
H24C H -0.0649 0.4751 0.5919 0.072 Uiso 1 1 calc R

loop_
_atom_site_aniso_label
_atom_site_aniso_U_11
_atom_site_aniso_U_22
_atom_site_aniso_U_33
_atom_site_aniso_U_23
_atom_site_aniso_U_13
_atom_site_aniso_U_12
O1 0.0309(8) 0.0292(9) 0.0344(9) 0.0040(7) 0.0014(7) -0.0045(7)
O2 0.0345(9) 0.0311(10) 0.0362(9) 0.0051(7) 0.0056(7) 0.0033(7)
N1 0.0258(9) 0.0323(11) 0.0290(10) -0.0006(8) 0.0009(8) -0.0045(8)
N2 0.0269(10) 0.0412(13) 0.0300(10) -0.0030(9) -0.0007(8) -0.0016(8)
N3 0.0244(9) 0.0306(11) 0.0306(10) -0.0020(8) 0.0028(8) -0.0035(8)
N4 0.0263(10) 0.0405(12) 0.0343(11) 0.0022(9) 0.0030(8) -0.0040(8)
C1 0.0287(11) 0.0289(13) 0.0262(11) -0.0029(9) 0.0044(9) -0.0026(9)
C2 0.0279(12) 0.0355(14) 0.0383(13) 0.0018(11) 0.0038(10) -0.0051(10)
C3 0.0319(12) 0.0336(14) 0.0366(13) -0.0003(11) 0.0016(10) -0.0003(10)
C4 0.0425(14) 0.0311(14) 0.0317(13) -0.0007(10) 0.0077(11) -0.0027(10)
C5 0.0353(13) 0.0381(15) 0.0420(15) -0.0015(12) 0.0142(11) -0.0060(11)
C6 0.0284(12) 0.0390(15) 0.0359(13) -0.0026(11) 0.0051(10) -0.0023(10)
C7 0.0308(12) 0.0439(16) 0.0338(13) -0.0011(11) -0.0038(10) -0.0006(11)
C8 0.0298(12) 0.0362(15) 0.0280(12) -0.0023(10) 0.0035(10) 0.0008(10)
C9 0.0266(11) 0.0335(13) 0.0264(11) -0.0033(10) 0.0043(9) 0.0007(9)
C10 0.0260(11) 0.0277(13) 0.0267(11) -0.0037(9) 0.0046(9) -0.0008(9)
C11 0.0317(11) 0.0336(14) 0.0226(11) -0.0012(9) 0.0040(9) 0.0019(10)
C12 0.0261(11) 0.0265(13) 0.0281(11) -0.0022(9) 0.0067(9) 0.0011(9)
C13 0.0282(11) 0.0300(13) 0.0281(12) -0.0025(10) 0.0058(9) 0.0025(9)
C14 0.0313(12) 0.0270(13) 0.0244(11) -0.0001(9) 0.0056(9) 0.0022(9)
C15 0.0249(11) 0.0279(13) 0.0273(12) -0.0018(9) 0.0047(9) -0.0008(9)
C16 0.0266(11) 0.0259(13) 0.0271(11) -0.0029(9) 0.0055(9) -0.0010(9)
C17 0.0289(11) 0.0273(13) 0.0343(13) 0.0007(10) 0.0056(10) -0.0026(9)
C18 0.0309(12) 0.0325(14) 0.0341(13) 0.0045(10) 0.0002(10) 0.0005(10)
C19 0.0253(11) 0.0339(14) 0.0297(12) -0.0030(10) 0.0043(9) -0.0015(9)
C20 0.0285(11) 0.0302(13) 0.0308(12) 0.0007(10) 0.0050(10) -0.0051(9)
C21 0.0271(12) 0.0439(16) 0.0418(14) 0.0023(12) 0.0005(10) 0.0027(10)
C22 0.0419(15) 0.0596(19) 0.0386(15) 0.0091(13) 0.0013(12) 0.0020(13)
C23 0.0285(12) 0.0458(16) 0.0367(14) 0.0012(11) 0.0038(10) -0.0093(11)
C24 0.0528(17) 0.0454(17) 0.0443(16) -0.0064(13) 0.0060(13) -0.0120(13)

loop_
_atom_type_symbol
_atom_type_description
_atom_type_scat_dispersion_real
_atom_type_scat_dispersion_imag
_atom_type_scat_source
C C 0.0033 0.0016 'International Tables Vol C Tables 4.2.6.8 and 6.1.1.4'
H H 0.0000 0.0000 'International Tables Vol C Tables 4.2.6.8 and 6.1.1.4'
N N 0.0061 0.0033 'International Tables Vol C Tables 4.2.6.8 and 6.1.1.4'
O O 0.0106 0.0060 'International Tables Vol C Tables 4.2.6.8 and 6.1.1.4'

loop_
_geom_angle_atom_site_label_1
_geom_angle_atom_site_label_2
_geom_angle_atom_site_label_3
_geom_angle
C13 O1 C14 122.29(18)
C10 N1 N2 110.91(18)
C10 N1 C1 129.57(18)
N2 N1 C1 119.24(18)
C8 N2 N1 106.74(18)
C10 N3 C16 114.08(19)
C19 N4 C23 121.0(2)
C19 N4 C21 121.0(2)
C23 N4 C21 117.83(19)
C6 C1 C2 120.2(2)
C6 C1 N1 118.8(2)
C2 C1 N1 120.9(2)
C3 C2 C1 119.4(2)
C3 C2 H2 120.3
C1 C2 H2 120.3
C4 C3 C2 120.7(2)
C4 C3 H3 119.6
C2 C3 H3 119.6
C3 C4 C5 119.5(2)
C3 C4 H4 120.3
C5 C4 H4 120.3
C6 C5 C4 120.8(2)
C6 C5 H5 119.6
C4 C5 H5 119.6
C5 C6 C1 119.4(2)
C5 C6 H6 120.3
C1 C6 H6 120.3
C8 C7 H7C 109.5
C8 C7 H7B 109.5
H7C C7 H7B 109.5
C8 C7 H7A 109.5
H7C C7 H7A 109.5
H7B C7 H7A 109.5
N2 C8 C9 110.7(2)
N2 C8 C7 121.2(2)
C9 C8 C7 128.0(2)
C11 C9 C10 117.9(2)
C11 C9 C8 136.8(2)
C10 C9 C8 105.3(2)
N3 C10 N1 126.4(2)
N3 C10 C9 127.3(2)
N1 C10 C9 106.32(19)
C9 C11 C12 116.8(2)
C9 C11 H11 121.6
C12 C11 H11 121.6
C11 C12 C16 120.5(2)
C11 C12 C13 118.9(2)
C16 C12 C13 120.61(19)
O2 C13 O1 116.9(2)
O2 C13 C12 125.3(2)
O1 C13 C12 117.81(19)
C20 C14 C15 123.1(2)
C20 C14 O1 115.7(2)
C15 C14 O1 121.15(19)
C14 C15 C17 116.0(2)
C14 C15 C16 119.9(2)
C17 C15 C16 124.0(2)
N3 C16 C12 123.5(2)
N3 C16 C15 118.4(2)
C12 C16 C15 118.1(2)
C18 C17 C15 122.6(2)
C18 C17 H17 118.7
C15 C17 H17 118.7
C17 C18 C19 120.8(2)
C17 C18 H18 119.6
C19 C18 H18 119.6
N4 C19 C20 122.0(2)
N4 C19 C18 121.1(2)
C20 C19 C18 116.9(2)
C14 C20 C19 120.5(2)
C14 C20 H20 119.7
C19 C20 H20 119.7
N4 C21 C22 114.3(2)
N4 C21 H21B 108.7
C22 C21 H21B 108.7
N4 C21 H21A 108.7
C22 C21 H21A 108.7
H21B C21 H21A 107.6
C21 C22 H22C 109.5
C21 C22 H22A 109.5
H22C C22 H22A 109.5
C21 C22 H22B 109.5
H22C C22 H22B 109.5
H22A C22 H22B 109.5
N4 C23 C24 114.5(2)
N4 C23 H23A 108.6
C24 C23 H23A 108.6
N4 C23 H23B 108.6
C24 C23 H23B 108.6
H23A C23 H23B 107.6
C23 C24 H24A 109.5
C23 C24 H24B 109.5
H24A C24 H24B 109.5
C23 C24 H24C 109.5
H24A C24 H24C 109.5
H24B C24 H24C 109.5

loop_
_geom_bond_atom_site_label_1
_geom_bond_atom_site_label_2
_geom_bond_distance
O1 C13 1.375(3)
O1 C14 1.391(3)
O2 C13 1.210(3)
N1 C10 1.367(3)
N1 N2 1.393(2)
N1 C1 1.419(3)
N2 C8 1.318(3)
N3 C10 1.335(3)
N3 C16 1.345(3)
N4 C19 1.369(3)
N4 C23 1.459(3)
N4 C21 1.462(3)
C1 C6 1.390(3)
C1 C2 1.391(3)
C2 C3 1.386(3)
C2 H2 0.9500
C3 C4 1.381(3)
C3 H3 0.9500
C4 C5 1.384(3)
C4 H4 0.9500
C5 C6 1.383(3)
C5 H5 0.9500
C6 H6 0.9500
C7 C8 1.490(3)
C7 H7C 0.9800
C7 H7B 0.9800
C7 H7A 0.9800
C8 C9 1.431(3)
C9 C11 1.386(3)
C9 C10 1.413(3)
C11 C12 1.397(3)
C11 H11 0.9500
C12 C16 1.422(3)
C12 C13 1.463(3)
C14 C20 1.377(3)
C14 C15 1.390(3)
C15 C17 1.401(3)
C15 C16 1.441(3)
C17 C18 1.366(3)
C17 H17 0.9500
C18 C19 1.423(3)
C18 H18 0.9500
C19 C20 1.403(3)
C20 H20 0.9500
C21 C22 1.519(4)
C21 H21B 0.9900
C21 H21A 0.9900
C22 H22C 0.9800
C22 H22A 0.9800
C22 H22B 0.9800
C23 C24 1.514(4)
C23 H23A 0.9900
C23 H23B 0.9900
C24 H24A 0.9800
C24 H24B 0.9800
C24 H24C 0.9800

loop_
_geom_torsion_atom_site_label_1
_geom_torsion_atom_site_label_2
_geom_torsion_atom_site_label_3
_geom_torsion_atom_site_label_4
_geom_torsion
C10 N1 N2 C8 -0.3(2)
C1 N1 N2 C8 -174.9(2)
C10 N1 C1 C6 -154.0(2)
N2 N1 C1 C6 19.4(3)
C10 N1 C1 C2 26.2(4)
N2 N1 C1 C2 -160.5(2)
C6 C1 C2 C3 -0.1(4)
N1 C1 C2 C3 179.7(2)
C1 C2 C3 C4 0.0(4)
C2 C3 C4 C5 0.0(4)
C3 C4 C5 C6 0.1(4)
C4 C5 C6 C1 -0.2(4)
C2 C1 C6 C5 0.2(4)
N1 C1 C6 C5 -179.6(2)
N1 N2 C8 C9 0.4(3)
N1 N2 C8 C7 -178.8(2)
N2 C8 C9 C11 177.5(3)
C7 C8 C9 C11 -3.4(5)
N2 C8 C9 C10 -0.3(3)
C7 C8 C9 C10 178.8(2)
C16 N3 C10 N1 179.0(2)
C16 N3 C10 C9 -0.4(3)
N2 N1 C10 N3 -179.3(2)
C1 N1 C10 N3 -5.5(4)
N2 N1 C10 C9 0.2(2)
C1 N1 C10 C9 174.0(2)
C11 C9 C10 N3 1.3(4)
C8 C9 C10 N3 179.6(2)
C11 C9 C10 N1 -178.2(2)
C8 C9 C10 N1 0.1(2)
C10 C9 C11 C12 -1.2(3)
C8 C9 C11 C12 -178.7(3)
C9 C11 C12 C16 0.4(3)
C9 C11 C12 C13 -179.0(2)
C14 O1 C13 O2 177.4(2)
C14 O1 C13 C12 -3.6(3)
C11 C12 C13 O2 1.2(3)
C16 C12 C13 O2 -178.2(2)
C11 C12 C13 O1 -177.73(19)
C16 C12 C13 O1 2.9(3)
C13 O1 C14 C20 -177.8(2)
C13 O1 C14 C15 1.4(3)
C20 C14 C15 C17 0.6(3)
O1 C14 C15 C17 -178.6(2)
C20 C14 C15 C16 -179.1(2)
O1 C14 C15 C16 1.7(3)
C10 N3 C16 C12 -0.5(3)
C10 N3 C16 C15 179.4(2)
C11 C12 C16 N3 0.5(3)
C13 C12 C16 N3 179.8(2)
C11 C12 C16 C15 -179.4(2)
C13 C12 C16 C15 0.0(3)
C14 C15 C16 N3 177.9(2)
C17 C15 C16 N3 -1.8(3)
C14 C15 C16 C12 -2.3(3)
C17 C15 C16 C12 178.0(2)
C14 C15 C17 C18 1.0(3)
C16 C15 C17 C18 -179.3(2)
C15 C17 C18 C19 -1.0(4)
C23 N4 C19 C20 -6.2(3)
C21 N4 C19 C20 178.1(2)
C23 N4 C19 C18 175.9(2)
C21 N4 C19 C18 0.2(3)
C17 C18 C19 N4 177.4(2)
C17 C18 C19 C20 -0.6(3)
C15 C14 C20 C19 -2.1(4)
O1 C14 C20 C19 177.1(2)
N4 C19 C20 C14 -175.9(2)
C18 C19 C20 C14 2.0(3)
C19 N4 C21 C22 79.5(3)
C23 N4 C21 C22 -96.3(3)
C19 N4 C23 C24 -77.6(3)
C21 N4 C23 C24 98.1(3)

loop_
_cod_related_entry_id
_cod_related_entry_database
_cod_related_entry_code
1 ChemSpider 30659484
